data_7118863
loop_
_publ_author_name
'Sugimoto, Kaho'
'Tanaka, Yuya'
'Fujii, Shintaro'
'Tada, Tomofumi'
'Kiguchi, Manabu'
'Akita, Munetaka'

_publ_section_title
;
 Organometallic molecular wires as versatile modules for energy-level
 alignment of the metal-molecule-metal junction.
;
_journal_issue 34
_journal_name_full 'Chemical communications (Cambridge, England)'
_journal_page_first 5796
_journal_page_last 5799
_journal_paper_doi 10.1039/c6cc01705c
_journal_volume 52
_journal_year 2016
_chemical_formula_moiety 'C66 H56 N2 P4 Ru, C H2 Cl2'
_chemical_formula_sum 'C67 H58 Cl2 N2 P4 Ru'
_chemical_formula_weight 1187.01
_chemical_name_common Ru(dppe)2(CCPy)2
_chemical_name_systematic Ru(dppe)2(CCPy)2
_space_group_crystal_system triclinic
_space_group_IT_number 2
_space_group_name_Hall '-P 1'
_space_group_name_H-M_alt 'P -1'
_symmetry_space_group_name_Hall '-P 1'
_symmetry_space_group_name_H-M 'P -1'
_atom_sites_solution_hydrogens geom
_audit_creation_method SHELXL-2013
_audit_update_record
;
2015-12-14 deposited with the CCDC.
2016-03-10 downloaded from the CCDC.
;
_cell_angle_alpha 75.3940(10)
_cell_angle_beta 77.7320(10)
_cell_angle_gamma 86.4440(10)
_cell_formula_units_Z 2
_cell_length_a 10.5042(9)
_cell_length_b 12.4115(11)
_cell_length_c 22.3482(19)
_cell_measurement_reflns_used 7833
_cell_measurement_temperature 90(2)
_cell_measurement_theta_max 28.772
_cell_measurement_theta_min 2.375
_cell_volume 2754.9(4)
_computing_structure_refinement 'SHELXL-2013 (Sheldrick, 2013)'
_diffrn_ambient_temperature 90(2)
_diffrn_measured_fraction_theta_full 0.958
_diffrn_measured_fraction_theta_max 0.979
_diffrn_measurement_device_type 'Bruker SMART APEX II CCD'
_diffrn_radiation_type MoK\a
_diffrn_radiation_wavelength 0.71073
_diffrn_reflns_av_R_equivalents 0.0137
_diffrn_reflns_av_unetI/netI 0.0312
_diffrn_reflns_Laue_measured_fraction_full 0.958
_diffrn_reflns_Laue_measured_fraction_max 0.979
_diffrn_reflns_limit_h_max 12
_diffrn_reflns_limit_h_min -12
_diffrn_reflns_limit_k_max 14
_diffrn_reflns_limit_k_min -14
_diffrn_reflns_limit_l_max 26
_diffrn_reflns_limit_l_min -17
_diffrn_reflns_number 13071
_diffrn_reflns_point_group_measured_fraction_full 0.958
_diffrn_reflns_point_group_measured_fraction_max 0.979
_diffrn_reflns_theta_full 25.242
_diffrn_reflns_theta_max 25.025
_diffrn_reflns_theta_min 1.696
_exptl_absorpt_coefficient_mu 0.543
_exptl_crystal_colour orange
_exptl_crystal_density_diffrn 1.431
_exptl_crystal_description platelet
_exptl_crystal_F_000 1224
_exptl_crystal_preparation Redox-active
_exptl_crystal_recrystallization_method 'Re-crystallisation from solvent: Dichloromethane/ehter'
_refine_diff_density_max 0.814
_refine_diff_density_min -0.854
_refine_diff_density_rms 0.074
_refine_ls_extinction_method none
_refine_ls_goodness_of_fit_ref 0.929
_refine_ls_hydrogen_treatment constr
_refine_ls_matrix_type full
_refine_ls_number_parameters 685
_refine_ls_number_reflns 9537
_refine_ls_number_restraints 0
_refine_ls_restrained_S_all 0.929
_refine_ls_R_factor_all 0.0458
_refine_ls_R_factor_gt 0.0350
_refine_ls_shift/su_max 0.001
_refine_ls_shift/su_mean 0.000
_refine_ls_structure_factor_coef Fsqd
_refine_ls_weighting_details
;
 w=1/[\s^2^(Fo^2^)+(0.1000P)^2^]
 where P=(Fo^2^+2Fc^2^)/3
;
_refine_ls_weighting_scheme calc
_refine_ls_wR_factor_gt 0.1090
_refine_ls_wR_factor_ref 0.1195
_reflns_Friedel_coverage 0.000
_reflns_number_gt 7991
_reflns_number_total 9739
_reflns_threshold_expression 'I > 2\s(I)'
_cod_data_source_file c6cc01705c2.cif
_cod_data_source_block Ru_pyridine_0m
_cod_depositor_comments 'Adding full bibliography for 7118863.cif.'
_cod_original_cell_volume 2755.0(4)
_cod_database_code 7118863
_shelx_space_group_comment
;
The symmetry employed for this shelxl refinement is uniquely defined
by the following loop, which should always be used as a source of
symmetry information in preference to the above space-group names.
They are only intended as comments.
;
_shelxl_version_number 2013-2

loop_
_space_group_symop_operation_xyz
'x, y, z'
'-x, -y, -z'

loop_
_atom_site_label
_atom_site_type_symbol
_atom_site_fract_x
_atom_site_fract_y
_atom_site_fract_z
_atom_site_U_iso_or_equiv
_atom_site_adp_type
_atom_site_occupancy
_atom_site_site_symmetry_order
_atom_site_calc_flag
_atom_site_refinement_flags_posn
_atom_site_refinement_flags_adp
Ru1 Ru 0.50874(2) 0.85922(2) 0.73924(2) 0.00893(9) Uani 1 1 d . .
P4 P 0.37366(7) 0.75503(6) 0.70297(3) 0.01137(16) Uani 1 1 d . .
P5 P 0.49130(7) 0.99438(6) 0.64591(3) 0.01180(16) Uani 1 1 d . .
C1 C 0.3374(3) 0.9316(2) 0.77541(12) 0.0139(6) Uani 1 1 d . .
C8 C 0.6750(3) 0.7898(2) 0.69513(12) 0.0125(6) Uani 1 1 d . .
C15 C 0.8572(3) 1.2387(3) 0.66061(14) 0.0235(7) Uani 1 1 d . .
H15 H 0.8455 1.3154 0.6540 0.028 Uiso 1 1 calc R U
C3 C 0.1427(3) 1.0565(2) 0.81439(13) 0.0175(6) Uani 1 1 d . .
C9 C 0.7695(3) 0.7472(2) 0.66863(12) 0.0158(6) Uani 1 1 d . .
C7 C 0.0934(3) 1.1462(2) 0.77369(14) 0.0203(6) Uani 1 1 d . .
H7 H 0.1156 1.1539 0.7303 0.024 Uiso 1 1 calc R U
C2 C 0.2396(3) 0.9822(2) 0.79151(13) 0.0162(6) Uani 1 1 d . .
C4 C 0.0979(3) 1.0490(3) 0.87948(14) 0.0244(7) Uani 1 1 d . .
H4 H 0.1240 0.9899 0.9093 0.029 Uiso 1 1 calc R U
C10 C 0.8696(3) 0.6882(2) 0.63556(13) 0.0169(6) Uani 1 1 d . .
C11 C 0.8597(3) 0.6657(2) 0.57772(13) 0.0191(6) Uani 1 1 d . .
H11 H 0.7899 0.6942 0.5589 0.023 Uiso 1 1 calc R U
N1 N -0.0281(3) 1.2186(2) 0.85905(14) 0.0310(7) Uani 1 1 d . .
N2 N 1.0602(3) 0.5594(2) 0.57163(13) 0.0329(7) Uani 1 1 d . .
C14 C 0.9816(3) 0.6454(3) 0.65814(15) 0.0263(7) Uani 1 1 d . .
H14 H 0.9957 0.6582 0.6954 0.032 Uiso 1 1 calc R U
C5 C 0.0152(3) 1.1298(3) 0.89834(16) 0.0314(8) Uani 1 1 d . .
H5 H -0.0130 1.1225 0.9415 0.038 Uiso 1 1 calc R U
C12 C 0.9538(3) 0.6013(3) 0.54917(14) 0.0235(7) Uani 1 1 d . .
H12 H 0.9427 0.5860 0.5120 0.028 Uiso 1 1 calc R U
C6 C 0.0118(3) 1.2236(3) 0.79779(16) 0.0256(7) Uani 1 1 d . .
H6 H -0.0172 1.2833 0.7692 0.031 Uiso 1 1 calc R U
C13 C 1.0707(3) 0.5844(3) 0.62535(17) 0.0364(9) Uani 1 1 d . .
H13 H 1.1443 0.5584 0.6417 0.044 Uiso 1 1 calc R U
C16 C 0.6098(3) 1.0271(2) 0.83472(12) 0.0133(6) Uani 1 1 d . .
C20 C 0.4442(3) 1.0727(3) 0.91795(14) 0.0232(7) Uani 1 1 d . .
H20 H 0.3571 1.0734 0.9380 0.028 Uiso 1 1 calc R U
C19 C 0.6667(3) 1.1151(2) 0.91040(13) 0.0215(7) Uani 1 1 d . .
H19 H 0.7297 1.1439 0.9255 0.026 Uiso 1 1 calc R U
C17 C 0.7036(3) 1.0711(2) 0.85793(13) 0.0178(6) Uani 1 1 d . .
H17 H 0.7909 1.0708 0.8381 0.021 Uiso 1 1 calc R U
C21 C 0.4800(3) 1.0278(2) 0.86589(13) 0.0192(6) Uani 1 1 d . .
H21 H 0.4166 0.9979 0.8516 0.023 Uiso 1 1 calc R U
C18 C 0.5377(3) 1.1166(3) 0.94039(13) 0.0221(7) Uani 1 1 d . .
H18 H 0.5137 1.1467 0.9753 0.027 Uiso 1 1 calc R U
C23 C 0.7786(3) 1.0517(2) 0.71343(12) 0.0153(6) Uani 1 1 d . .
C25 C 0.9842(3) 1.0817(3) 0.63812(13) 0.0237(7) Uani 1 1 d . .
H25 H 1.0589 1.0529 0.6167 0.028 Uiso 1 1 calc R U
C26 C 0.9680(3) 1.1957(3) 0.62849(14) 0.0244(7) Uani 1 1 d . .
H26 H 1.0312 1.2433 0.6006 0.029 Uiso 1 1 calc R U
C24 C 0.8905(3) 1.0096(3) 0.67936(13) 0.0196(6) Uani 1 1 d . .
H24 H 0.9018 0.9331 0.6845 0.023 Uiso 1 1 calc R U
C22 C 0.7634(3) 1.1677(2) 0.70277(13) 0.0187(6) Uani 1 1 d . .
H22 H 0.6895 1.1974 0.7242 0.022 Uiso 1 1 calc R U
C27 C 0.2402(3) 0.6670(2) 0.75602(12) 0.0152(6) Uani 1 1 d . .
C29 C 0.0377(3) 0.6506(3) 0.83326(14) 0.0254(7) Uani 1 1 d . .
H29 H -0.0297 0.6840 0.8568 0.030 Uiso 1 1 calc R U
C28 C 0.1376(3) 0.7156(3) 0.79126(13) 0.0206(7) Uani 1 1 d . .
H28 H 0.1359 0.7922 0.7866 0.025 Uiso 1 1 calc R U
C31 C 0.1383(3) 0.4878(3) 0.80481(15) 0.0275(7) Uani 1 1 d . .
H31 H 0.1383 0.4114 0.8087 0.033 Uiso 1 1 calc R U
C30 C 0.0379(3) 0.5367(3) 0.84013(14) 0.0271(8) Uani 1 1 d . .
H30 H -0.0289 0.4934 0.8683 0.033 Uiso 1 1 calc R U
C32 C 0.2393(3) 0.5524(2) 0.76342(13) 0.0206(6) Uani 1 1 d . .
H32 H 0.3070 0.5184 0.7404 0.025 Uiso 1 1 calc R U
C33 C 0.4525(3) 0.6652(2) 0.65171(12) 0.0143(6) Uani 1 1 d . .
C35 C 0.4924(3) 0.6059(3) 0.55404(14) 0.0253(7) Uani 1 1 d . .
H35 H 0.4770 0.6141 0.5137 0.030 Uiso 1 1 calc R U
C36 C 0.5800(3) 0.5251(3) 0.57629(14) 0.0244(7) Uani 1 1 d . .
H36 H 0.6232 0.4793 0.5511 0.029 Uiso 1 1 calc R U
C37 C 0.6020(3) 0.5137(3) 0.63621(14) 0.0223(7) Uani 1 1 d . .
H37 H 0.6586 0.4584 0.6520 0.027 Uiso 1 1 calc R U
C38 C 0.5406(3) 0.5840(2) 0.67340(13) 0.0163(6) Uani 1 1 d . .
H38 H 0.5586 0.5766 0.7132 0.020 Uiso 1 1 calc R U
C34 C 0.4277(3) 0.6745(2) 0.59111(13) 0.0191(6) Uani 1 1 d . .
H34 H 0.3676 0.7269 0.5759 0.023 Uiso 1 1 calc R U
C39 C 0.4104(3) 0.7034(2) 0.90804(12) 0.0128(6) Uani 1 1 d . .
C41 C 0.1952(3) 0.7279(3) 0.96794(15) 0.0289(8) Uani 1 1 d . .
H41 H 0.1106 0.7555 0.9690 0.035 Uiso 1 1 calc R U
C42 C 0.2326(3) 0.6708(2) 1.02316(14) 0.0227(7) Uani 1 1 d . .
H42 H 0.1736 0.6610 1.0615 0.027 Uiso 1 1 calc R U
C44 C 0.4465(3) 0.6437(2) 0.96416(13) 0.0188(6) Uani 1 1 d . .
H44 H 0.5303 0.6141 0.9631 0.023 Uiso 1 1 calc R U
C40 C 0.2848(3) 0.7442(3) 0.91035(14) 0.0219(7) Uani 1 1 d . .
H40 H 0.2594 0.7829 0.8733 0.026 Uiso 1 1 calc R U
C43 C 0.3578(3) 0.6284(3) 1.02132(13) 0.0214(7) Uani 1 1 d . .
H43 H 0.3827 0.5894 1.0585 0.026 Uiso 1 1 calc R U
C45 C 0.4199(3) 1.1313(2) 0.65127(13) 0.0142(6) Uani 1 1 d . .
C46 C 0.3628(3) 1.1989(3) 0.60305(14) 0.0216(7) Uani 1 1 d . .
H46 H 0.3564 1.1724 0.5684 0.026 Uiso 1 1 calc R U
C50 C 0.4297(3) 1.1736(2) 0.70225(13) 0.0174(6) Uani 1 1 d . .
H50 H 0.4664 1.1301 0.7348 0.021 Uiso 1 1 calc R U
C47 C 0.3163(3) 1.3040(3) 0.60645(15) 0.0251(7) Uani 1 1 d . .
H47 H 0.2773 1.3473 0.5747 0.030 Uiso 1 1 calc R U
C48 C 0.3278(3) 1.3450(3) 0.65756(16) 0.0270(7) Uani 1 1 d . .
H48 H 0.2969 1.4161 0.6598 0.032 Uiso 1 1 calc R U
C49 C 0.3847(3) 1.2807(3) 0.70473(14) 0.0232(7) Uani 1 1 d . .
H49 H 0.3933 1.3089 0.7385 0.028 Uiso 1 1 calc R U
C54 C 0.8584(3) 1.0821(3) 0.48819(14) 0.0301(8) Uani 1 1 d . .
H54 H 0.9326 1.0985 0.4564 0.036 Uiso 1 1 calc R U
C51 C 0.6352(3) 1.0339(2) 0.58254(12) 0.0163(6) Uani 1 1 d . .
C53 C 0.8126(3) 0.9750(3) 0.50882(13) 0.0269(8) Uani 1 1 d . .
H53 H 0.8565 0.9191 0.4914 0.032 Uiso 1 1 calc R U
C52 C 0.7005(3) 0.9500(3) 0.55571(13) 0.0215(7) Uani 1 1 d . .
H52 H 0.6689 0.8776 0.5692 0.026 Uiso 1 1 calc R U
C55 C 0.6837(3) 1.1415(3) 0.56174(13) 0.0209(7) Uani 1 1 d . .
H55 H 0.6417 1.1977 0.5794 0.025 Uiso 1 1 calc R U
C56 C 0.5717(3) 0.5844(2) 0.82860(12) 0.0131(6) Uani 1 1 d . .
C61 C 0.4726(3) 0.5059(2) 0.84419(13) 0.0205(7) Uani 1 1 d . .
H61 H 0.3874 0.5247 0.8605 0.025 Uiso 1 1 calc R U
C60 C 0.5021(4) 0.3999(3) 0.83523(14) 0.0336(9) Uani 1 1 d . .
H60 H 0.4361 0.3479 0.8450 0.040 Uiso 1 1 calc R U
C57 C 0.6988(3) 0.5535(3) 0.80589(13) 0.0221(7) Uani 1 1 d . .
H57 H 0.7652 0.6051 0.7960 0.026 Uiso 1 1 calc R U
C58 C 0.7281(4) 0.4470(3) 0.79776(15) 0.0330(8) Uani 1 1 d . .
H58 H 0.8137 0.4272 0.7829 0.040 Uiso 1 1 calc R U
C59 C 0.6298(4) 0.3706(3) 0.81174(15) 0.0388(10) Uani 1 1 d . .
H59 H 0.6487 0.2996 0.8055 0.047 Uiso 1 1 calc R U
C62 C 0.2852(3) 0.8586(2) 0.65225(13) 0.0165(6) Uani 1 1 d . .
H62A H 0.2379 0.8220 0.6302 0.020 Uiso 1 1 calc R U
H62B H 0.2230 0.8987 0.6777 0.020 Uiso 1 1 calc R U
C63 C 0.3837(3) 0.9394(2) 0.60474(13) 0.0179(6) Uani 1 1 d . .
H63A H 0.3380 1.0006 0.5814 0.021 Uiso 1 1 calc R U
H63B H 0.4360 0.9014 0.5748 0.021 Uiso 1 1 calc R U
P1 P 0.53190(7) 0.72788(6) 0.83367(3) 0.01010(16) Uani 1 1 d . .
P2 P 0.65953(7) 0.95590(6) 0.77038(3) 0.01109(16) Uani 1 1 d . .
C64 C 0.7637(3) 0.8468(2) 0.80868(12) 0.0138(6) Uani 1 1 d . .
H64A H 0.8123 0.8078 0.7784 0.017 Uiso 1 1 calc R U
H64B H 0.8250 0.8794 0.8258 0.017 Uiso 1 1 calc R U
C65 C 0.6739(3) 0.7673(2) 0.86118(12) 0.0142(6) Uani 1 1 d . .
H65A H 0.6427 0.8022 0.8959 0.017 Uiso 1 1 calc R U
H65B H 0.7223 0.7007 0.8767 0.017 Uiso 1 1 calc R U
C66 C 0.7959(3) 1.1651(3) 0.51406(14) 0.0289(8) Uani 1 1 d . .
H66 H 0.8281 1.2372 0.4999 0.035 Uiso 1 1 calc R U
Cl8 Cl 0.18456(11) 0.41353(8) 0.99117(5) 0.0487(3) Uani 1 1 d . .
C102 C 0.1917(5) 0.2915(4) 0.96674(19) 0.0639(14) Uani 1 1 d . .
H10A H 0.2778 0.2842 0.9416 0.077 Uiso 1 1 calc R U
H10B H 0.1294 0.2964 0.9398 0.077 Uiso 1 1 calc R U
Cl10 Cl 0.15918(8) 0.17054(7) 1.02913(4) 0.0321(2) Uani 1 1 d . .

loop_
_atom_site_aniso_label
_atom_site_aniso_U_11
_atom_site_aniso_U_22
_atom_site_aniso_U_33
_atom_site_aniso_U_23
_atom_site_aniso_U_13
_atom_site_aniso_U_12
Ru1 0.00969(14) 0.00853(14) 0.00856(13) -0.00251(9) -0.00151(9) 0.00053(9)
P4 0.0120(4) 0.0115(4) 0.0112(3) -0.0028(3) -0.0033(3) -0.0011(3)
P5 0.0124(4) 0.0120(4) 0.0103(3) -0.0017(3) -0.0023(3) 0.0004(3)
C1 0.0216(16) 0.0093(14) 0.0099(13) 0.0008(11) -0.0031(11) -0.0066(12)
C8 0.0169(15) 0.0123(14) 0.0096(13) -0.0011(11) -0.0063(11) -0.0044(11)
C15 0.0238(17) 0.0207(17) 0.0236(16) 0.0021(13) -0.0070(13) -0.0058(13)
C3 0.0103(14) 0.0216(16) 0.0231(15) -0.0102(12) -0.0031(11) -0.0011(12)
C9 0.0160(15) 0.0194(16) 0.0134(14) -0.0046(12) -0.0050(11) -0.0006(12)
C7 0.0163(15) 0.0206(17) 0.0263(16) -0.0094(13) -0.0056(12) 0.0023(12)
C2 0.0151(15) 0.0165(15) 0.0159(14) -0.0034(12) -0.0021(11) 0.0014(12)
C4 0.0188(16) 0.0317(19) 0.0226(16) -0.0090(14) -0.0016(13) 0.0008(14)
C10 0.0173(15) 0.0141(15) 0.0193(15) -0.0054(12) -0.0016(11) -0.0011(12)
C11 0.0184(15) 0.0198(16) 0.0199(15) -0.0079(12) -0.0025(12) 0.0011(12)
N1 0.0199(14) 0.0270(16) 0.0509(19) -0.0232(14) -0.0019(13) 0.0007(12)
N2 0.0322(16) 0.0358(18) 0.0323(16) -0.0173(13) -0.0023(12) 0.0115(13)
C14 0.0216(17) 0.038(2) 0.0234(16) -0.0136(14) -0.0081(13) 0.0073(14)
C5 0.0223(17) 0.048(2) 0.0289(18) -0.0246(17) 0.0030(14) -0.0068(16)
C12 0.0287(17) 0.0201(17) 0.0207(16) -0.0091(13) 0.0019(13) 0.0001(13)
C6 0.0162(16) 0.0211(17) 0.041(2) -0.0106(14) -0.0063(14) 0.0020(13)
C13 0.0278(19) 0.046(2) 0.039(2) -0.0154(17) -0.0115(15) 0.0176(16)
C16 0.0195(15) 0.0079(14) 0.0126(13) -0.0029(11) -0.0031(11) 0.0006(11)
C20 0.0220(16) 0.0238(17) 0.0225(16) -0.0095(13) 0.0035(13) -0.0015(13)
C19 0.0302(18) 0.0173(16) 0.0187(15) -0.0056(12) -0.0062(13) -0.0058(13)
C17 0.0196(15) 0.0155(15) 0.0181(14) -0.0041(12) -0.0026(12) -0.0030(12)
C21 0.0192(15) 0.0206(16) 0.0194(15) -0.0083(12) -0.0022(12) -0.0027(12)
C18 0.0321(18) 0.0211(17) 0.0152(14) -0.0103(13) -0.0018(13) -0.0021(13)
C23 0.0143(14) 0.0209(16) 0.0112(13) -0.0045(11) -0.0016(11) -0.0045(12)
C25 0.0150(15) 0.038(2) 0.0160(15) -0.0067(13) 0.0017(12) -0.0026(14)
C26 0.0197(16) 0.0318(19) 0.0163(15) 0.0046(13) -0.0017(12) -0.0111(14)
C24 0.0203(16) 0.0209(17) 0.0176(15) -0.0057(12) -0.0031(12) 0.0001(13)
C22 0.0179(15) 0.0194(16) 0.0184(15) -0.0029(12) -0.0044(12) -0.0027(12)
C27 0.0141(14) 0.0204(16) 0.0114(13) -0.0009(11) -0.0052(11) -0.0045(12)
C29 0.0155(15) 0.035(2) 0.0236(16) -0.0047(14) -0.0011(12) -0.0042(14)
C28 0.0196(16) 0.0196(16) 0.0228(16) -0.0052(13) -0.0032(12) -0.0050(13)
C31 0.0321(19) 0.0181(17) 0.0320(18) -0.0008(14) -0.0100(15) -0.0085(14)
C30 0.0220(17) 0.0299(19) 0.0248(17) 0.0051(14) -0.0050(13) -0.0137(14)
C32 0.0222(16) 0.0193(16) 0.0203(15) -0.0042(12) -0.0043(12) -0.0027(12)
C33 0.0164(14) 0.0127(15) 0.0136(13) -0.0031(11) -0.0015(11) -0.0056(11)
C35 0.0355(19) 0.0272(18) 0.0177(15) -0.0114(13) -0.0057(13) -0.0083(15)
C36 0.0303(18) 0.0224(17) 0.0248(16) -0.0164(13) -0.0013(13) -0.0039(14)
C37 0.0237(16) 0.0168(16) 0.0283(17) -0.0096(13) -0.0045(13) 0.0007(13)
C38 0.0200(15) 0.0149(15) 0.0155(14) -0.0054(11) -0.0045(11) -0.0017(12)
C34 0.0238(16) 0.0189(16) 0.0160(14) -0.0042(12) -0.0060(12) -0.0037(12)
C39 0.0152(14) 0.0136(15) 0.0104(13) -0.0044(11) -0.0017(11) -0.0028(11)
C41 0.0197(17) 0.031(2) 0.0261(17) 0.0024(14) 0.0039(13) 0.0066(14)
C42 0.0295(18) 0.0177(16) 0.0165(15) -0.0054(12) 0.0073(13) -0.0047(13)
C44 0.0205(15) 0.0190(16) 0.0159(14) -0.0023(12) -0.0038(12) 0.0000(12)
C40 0.0179(16) 0.0243(17) 0.0183(15) 0.0020(13) -0.0020(12) 0.0025(13)
C43 0.0318(18) 0.0211(17) 0.0105(14) -0.0022(12) -0.0037(12) -0.0043(13)
C45 0.0112(13) 0.0099(14) 0.0184(14) 0.0011(11) -0.0016(11) -0.0003(11)
C46 0.0210(16) 0.0198(17) 0.0208(15) -0.0002(13) -0.0023(12) -0.0008(13)
C50 0.0156(14) 0.0134(15) 0.0213(15) -0.0020(12) -0.0017(12) -0.0016(11)
C47 0.0246(17) 0.0169(17) 0.0302(17) 0.0029(13) -0.0091(14) 0.0025(13)
C48 0.0280(18) 0.0106(16) 0.0400(19) -0.0056(14) -0.0045(14) 0.0058(13)
C49 0.0251(17) 0.0189(17) 0.0268(17) -0.0083(13) -0.0043(13) -0.0002(13)
C54 0.0149(16) 0.060(3) 0.0103(14) 0.0015(15) -0.0033(12) -0.0009(16)
C51 0.0136(14) 0.0242(16) 0.0086(13) 0.0013(11) -0.0034(11) 0.0000(12)
C53 0.0206(16) 0.047(2) 0.0117(14) -0.0060(14) -0.0049(12) 0.0120(15)
C52 0.0215(16) 0.0299(18) 0.0128(14) -0.0032(13) -0.0067(12) 0.0055(13)
C55 0.0166(15) 0.0294(18) 0.0157(14) 0.0004(13) -0.0079(12) -0.0016(13)
C56 0.0257(16) 0.0051(13) 0.0092(13) -0.0005(10) -0.0072(11) 0.0034(11)
C61 0.0368(18) 0.0145(16) 0.0116(14) -0.0035(11) -0.0066(12) -0.0027(13)
C60 0.071(3) 0.0146(17) 0.0173(16) -0.0034(13) -0.0111(16) -0.0097(17)
C57 0.0302(17) 0.0225(17) 0.0143(14) -0.0054(12) -0.0077(12) 0.0086(13)
C58 0.054(2) 0.0265(19) 0.0209(16) -0.0112(14) -0.0124(15) 0.0244(17)
C59 0.083(3) 0.0163(18) 0.0225(17) -0.0115(14) -0.0193(18) 0.0168(19)
C62 0.0176(15) 0.0151(15) 0.0178(14) -0.0021(12) -0.0086(12) 0.0009(12)
C63 0.0268(16) 0.0149(15) 0.0131(14) -0.0017(11) -0.0087(12) 0.0009(12)
P1 0.0119(4) 0.0095(4) 0.0091(3) -0.0030(3) -0.0020(3) 0.0004(3)
P2 0.0118(4) 0.0114(4) 0.0105(3) -0.0039(3) -0.0016(3) -0.0004(3)
C64 0.0126(14) 0.0165(15) 0.0142(14) -0.0063(11) -0.0040(11) 0.0000(11)
C65 0.0148(14) 0.0158(15) 0.0128(13) -0.0028(11) -0.0050(11) 0.0000(11)
C66 0.0229(17) 0.040(2) 0.0184(16) 0.0103(14) -0.0087(13) -0.0147(15)
Cl8 0.0699(7) 0.0363(6) 0.0410(5) -0.0081(4) -0.0156(5) -0.0012(5)
C102 0.102(4) 0.046(3) 0.037(2) -0.014(2) 0.013(2) -0.027(3)
Cl10 0.0315(5) 0.0378(5) 0.0299(4) -0.0112(4) -0.0090(3) -0.0008(4)

loop_
_atom_type_symbol
_atom_type_description
_atom_type_scat_dispersion_real
_atom_type_scat_dispersion_imag
_atom_type_scat_source
C C 0.0033 0.0016 'International Tables Vol C Tables 4.2.6.8 and 6.1.1.4'
H H 0.0000 0.0000 'International Tables Vol C Tables 4.2.6.8 and 6.1.1.4'
N N 0.0061 0.0033 'International Tables Vol C Tables 4.2.6.8 and 6.1.1.4'
P P 0.1023 0.0942 'International Tables Vol C Tables 4.2.6.8 and 6.1.1.4'
Ru Ru -1.2594 0.8363 'International Tables Vol C Tables 4.2.6.8 and 6.1.1.4'
Cl Cl 0.1484 0.1585 'International Tables Vol C Tables 4.2.6.8 and 6.1.1.4'

loop_
_geom_angle_atom_site_label_1
_geom_angle_atom_site_label_2
_geom_angle_atom_site_label_3
_geom_angle
C1 Ru1 C8 174.72(10)
C1 Ru1 P5 83.04(7)
C8 Ru1 P5 92.56(7)
C1 Ru1 P2 100.06(8)
C8 Ru1 P2 83.30(7)
P5 Ru1 P2 96.64(2)
C1 Ru1 P4 85.03(8)
C8 Ru1 P4 91.59(7)
P5 Ru1 P4 83.35(2)
P2 Ru1 P4 174.88(3)
C1 Ru1 P1 97.31(7)
C8 Ru1 P1 87.20(7)
P5 Ru1 P1 177.84(2)
P2 Ru1 P1 81.19(2)
P4 Ru1 P1 98.81(2)
C33 P4 C62 103.74(13)
C33 P4 C27 102.42(13)
C62 P4 C27 101.85(13)
C33 P4 Ru1 117.93(9)
C62 P4 Ru1 105.31(9)
C27 P4 Ru1 122.98(9)
C51 P5 C45 101.33(13)
C51 P5 C63 101.24(13)
C45 P5 C63 103.71(13)
C51 P5 Ru1 120.27(9)
C45 P5 Ru1 119.41(9)
C63 P5 Ru1 108.35(9)
C2 C1 Ru1 173.7(2)
C9 C8 Ru1 177.8(2)
C26 C15 C22 120.2(3)
C7 C3 C4 115.6(3)
C7 C3 C2 122.1(3)
C4 C3 C2 122.2(3)
C8 C9 C10 172.6(3)
C6 C7 C3 120.2(3)
C1 C2 C3 167.5(3)
C5 C4 C3 119.4(3)
C14 C10 C11 115.0(3)
C14 C10 C9 123.4(3)
C11 C10 C9 121.5(3)
C12 C11 C10 120.1(3)
C6 N1 C5 115.3(3)
C13 N2 C12 115.0(3)
C13 C14 C10 120.2(3)
N1 C5 C4 125.0(3)
N2 C12 C11 124.3(3)
N1 C6 C7 124.5(3)
N2 C13 C14 125.3(3)
C21 C16 C17 118.4(3)
C21 C16 P2 120.8(2)
C17 C16 P2 120.4(2)
C21 C20 C18 120.4(3)
C18 C19 C17 120.8(3)
C19 C17 C16 120.2(3)
C20 C21 C16 120.8(3)
C19 C18 C20 119.4(3)
C22 C23 C24 118.0(3)
C22 C23 P2 122.1(2)
C24 C23 P2 119.9(2)
C26 C25 C24 120.9(3)
C25 C26 C15 119.6(3)
C25 C24 C23 120.3(3)
C15 C22 C23 121.0(3)
C32 C27 C28 118.3(3)
C32 C27 P4 122.2(2)
C28 C27 P4 119.5(2)
C30 C29 C28 120.4(3)
C29 C28 C27 120.7(3)
C30 C31 C32 120.3(3)
C29 C30 C31 119.4(3)
C27 C32 C31 120.8(3)
C38 C33 C34 118.2(3)
C38 C33 P4 118.9(2)
C34 C33 P4 122.9(2)
C34 C35 C36 121.0(3)
C37 C36 C35 119.0(3)
C36 C37 C38 120.8(3)
C33 C38 C37 120.8(3)
C35 C34 C33 120.2(3)
C40 C39 C44 119.0(3)
C40 C39 P1 121.7(2)
C44 C39 P1 119.4(2)
C42 C41 C40 119.9(3)
C41 C42 C43 119.9(3)
C43 C44 C39 120.3(3)
C39 C40 C41 120.6(3)
C42 C43 C44 120.2(3)
C50 C45 C46 118.4(3)
C50 C45 P5 119.6(2)
C46 C45 P5 121.9(2)
C47 C46 C45 120.9(3)
C45 C50 C49 120.4(3)
C46 C47 C48 119.8(3)
C49 C48 C47 120.1(3)
C48 C49 C50 120.4(3)
C66 C54 C53 120.6(3)
C55 C51 C52 119.2(3)
C55 C51 P5 123.0(2)
C52 C51 P5 117.8(2)
C54 C53 C52 120.1(3)
C53 C52 C51 120.0(3)
C51 C55 C66 119.9(3)
C57 C56 C61 119.2(3)
C57 C56 P1 120.8(2)
C61 C56 P1 119.9(2)
C60 C61 C56 119.5(3)
C61 C60 C59 120.6(3)
C58 C57 C56 121.1(3)
C59 C58 C57 119.6(3)
C58 C59 C60 120.0(3)
C63 C62 P4 108.42(19)
C62 C63 P5 110.42(18)
C56 P1 C39 100.41(13)
C56 P1 C65 102.58(13)
C39 P1 C65 99.74(12)
C56 P1 Ru1 117.15(8)
C39 P1 Ru1 124.83(9)
C65 P1 Ru1 108.87(9)
C23 P2 C16 102.55(12)
C23 P2 C64 102.54(13)
C16 P2 C64 98.37(12)
C23 P2 Ru1 122.45(9)
C16 P2 Ru1 121.68(9)
C64 P2 Ru1 105.02(9)
C65 C64 P2 106.78(18)
C64 C65 P1 111.78(18)
C54 C66 C55 120.2(3)
Cl8 C102 Cl10 114.1(2)

loop_
_geom_bond_atom_site_label_1
_geom_bond_atom_site_label_2
_geom_bond_distance
Ru1 C1 2.061(3)
Ru1 C8 2.068(3)
Ru1 P5 2.3574(7)
Ru1 P2 2.3577(7)
Ru1 P4 2.3638(7)
Ru1 P1 2.3673(7)
P4 C33 1.835(3)
P4 C62 1.835(3)
P4 C27 1.843(3)
P5 C51 1.834(3)
P5 C45 1.836(3)
P5 C63 1.856(3)
C1 C2 1.207(4)
C8 C9 1.207(4)
C15 C26 1.384(5)
C15 C22 1.389(4)
C3 C7 1.398(4)
C3 C4 1.411(4)
C3 C2 1.431(4)
C9 C10 1.427(4)
C7 C6 1.382(4)
C4 C5 1.373(5)
C10 C14 1.401(4)
C10 C11 1.415(4)
C11 C12 1.383(4)
N1 C6 1.331(4)
N1 C5 1.347(5)
N2 C13 1.341(4)
N2 C12 1.344(4)
C14 C13 1.373(5)
C16 C21 1.394(4)
C16 C17 1.402(4)
C16 P2 1.840(3)
C20 C21 1.386(4)
C20 C18 1.388(4)
C19 C18 1.379(4)
C19 C17 1.388(4)
C23 C22 1.402(4)
C23 C24 1.407(4)
C23 P2 1.829(3)
C25 C26 1.383(5)
C25 C24 1.388(4)
C27 C32 1.390(4)
C27 C28 1.394(4)
C29 C30 1.383(5)
C29 C28 1.392(4)
C31 C30 1.383(5)
C31 C32 1.392(4)
C33 C38 1.392(4)
C33 C34 1.408(4)
C35 C34 1.385(4)
C35 C36 1.389(5)
C36 C37 1.378(4)
C37 C38 1.392(4)
C39 C40 1.378(4)
C39 C44 1.402(4)
C39 P1 1.837(3)
C41 C42 1.382(4)
C41 C40 1.400(4)
C42 C43 1.383(4)
C44 C43 1.389(4)
C45 C50 1.394(4)
C45 C46 1.408(4)
C46 C47 1.378(4)
C50 C49 1.394(4)
C47 C48 1.392(4)
C48 C49 1.375(4)
C54 C66 1.372(5)
C54 C53 1.374(5)
C51 C55 1.389(4)
C51 C52 1.402(4)
C53 C52 1.392(4)
C55 C66 1.401(4)
C56 C57 1.390(4)
C56 C61 1.398(4)
C56 P1 1.830(3)
C61 C60 1.387(4)
C60 C59 1.394(5)
C57 C58 1.387(4)
C58 C59 1.377(5)
C62 C63 1.526(4)
P1 C65 1.864(3)
P2 C64 1.842(3)
C64 C65 1.517(4)
Cl8 C102 1.728(4)
C102 Cl10 1.766(4)
